data_7242706
loop_
_publ_author_name
'Miao, Le-Ping'
'Qi, Qi'
'Han, Xiang-Bin'
'Zhang, Wen'

_publ_section_title
;
 DCM self-trapping by the host deformation in flexible host--guest
 molecules
;
_journal_issue 23
_journal_name_full CrystEngComm
_journal_page_first 4136
_journal_page_last 4142
_journal_paper_doi 10.1039/D1CE00301A
_journal_volume 23
_journal_year 2021
_chemical_formula_moiety 'C18 H16 F N O'
_chemical_formula_sum 'C18 H16 F N O'
_chemical_formula_weight 281.32
_chemical_name_systematic 3ma
_space_group_crystal_system triclinic
_space_group_IT_number 2
_space_group_name_Hall '-P 1'
_space_group_name_H-M_alt 'P -1'
_atom_sites_solution_hydrogens geom
_atom_sites_solution_primary dual
_audit_block_doi 10.5517/ccdc.csd.cc26wtpm
_audit_creation_date 2020-09-04
_audit_creation_method
;
Olex2 1.2
(compiled 2018.05.29 svn.r3508 for OlexSys, GUI svn.r5506)
;
_audit_update_record
;
2020-12-26 deposited with the CCDC.	2021-04-23 downloaded from the CCDC.
;
_cell_angle_alpha 71.6650(10)
_cell_angle_beta 76.0890(10)
_cell_angle_gamma 77.2250(10)
_cell_formula_units_Z 4
_cell_length_a 8.5788(3)
_cell_length_b 11.5484(4)
_cell_length_c 15.5295(4)
_cell_measurement_reflns_used 5499
_cell_measurement_temperature 150
_cell_measurement_theta_max 26.381
_cell_measurement_theta_min 2.613
_cell_volume 1399.80(8)
_computing_cell_refinement 'SAINT V8.40A (?, 2016)'
_computing_data_reduction 'SAINT V8.40A (?, 2016)'
_computing_molecular_graphics 'Olex2 (Dolomanov et al., 2009)'
_computing_publication_material 'Olex2 (Dolomanov et al., 2009)'
_computing_structure_refinement 'ShelXL (Sheldrick, 2015)'
_computing_structure_solution 'ShelXT (Sheldrick, 2015)'
_diffrn_ambient_temperature 150.0
_diffrn_measured_fraction_theta_full 0.993
_diffrn_measured_fraction_theta_max 0.990
_diffrn_measurement_device_type 'D8 VENTURE'
_diffrn_measurement_method '\f and \w scans'
_diffrn_radiation_type MoK\a
_diffrn_radiation_wavelength 0.71073
_diffrn_reflns_av_R_equivalents 0.0395
_diffrn_reflns_av_unetI/netI 0.0488
_diffrn_reflns_Laue_measured_fraction_full 0.993
_diffrn_reflns_Laue_measured_fraction_max 0.990
_diffrn_reflns_limit_h_max 10
_diffrn_reflns_limit_h_min -10
_diffrn_reflns_limit_k_max 14
_diffrn_reflns_limit_k_min -14
_diffrn_reflns_limit_l_max 19
_diffrn_reflns_limit_l_min -18
_diffrn_reflns_number 16253
_diffrn_reflns_point_group_measured_fraction_full 0.993
_diffrn_reflns_point_group_measured_fraction_max 0.990
_diffrn_reflns_theta_full 25.242
_diffrn_reflns_theta_max 26.390
_diffrn_reflns_theta_min 2.613
_diffrn_standards_number 0
_exptl_absorpt_coefficient_mu 0.092
_exptl_absorpt_correction_T_max 0.7454
_exptl_absorpt_correction_T_min 0.7092
_exptl_absorpt_correction_type multi-scan
_exptl_absorpt_process_details
'SADABS-2016/2 (Bruker,2016/2) was used for absorption correction. wR2(int) was 0.1269 before and 0.0486 after correction. The Ratio of minimum to maximum transmission is 0.9514. The \l/2 correction factor is Not present.'
_exptl_crystal_colour colourless
_exptl_crystal_colour_primary colourless
_exptl_crystal_density_diffrn 1.335
_exptl_crystal_description block
_exptl_crystal_F_000 592
_exptl_crystal_size_max 0.15
_exptl_crystal_size_mid 0.08
_exptl_crystal_size_min 0.05
_refine_diff_density_max 0.223
_refine_diff_density_min -0.275
_refine_diff_density_rms 0.047
_refine_ls_extinction_method none
_refine_ls_goodness_of_fit_ref 1.040
_refine_ls_hydrogen_treatment constr
_refine_ls_matrix_type full
_refine_ls_number_parameters 383
_refine_ls_number_reflns 5690
_refine_ls_number_restraints 0
_refine_ls_restrained_S_all 1.040
_refine_ls_R_factor_all 0.0754
_refine_ls_R_factor_gt 0.0475
_refine_ls_shift/su_max 0.000
_refine_ls_shift/su_mean 0.000
_refine_ls_structure_factor_coef Fsqd
_refine_ls_weighting_details 'w=1/[\s^2^(Fo^2^)+(0.0505P)^2^+0.7279P] where P=(Fo^2^+2Fc^2^)/3'
_refine_ls_weighting_scheme calc
_refine_ls_wR_factor_gt 0.1042
_refine_ls_wR_factor_ref 0.1270
_reflns_Friedel_coverage 0.000
_reflns_number_gt 4151
_reflns_number_total 5690
_reflns_threshold_expression 'I > 2\s(I)'
_cod_data_source_file d1ce00301a2.cif
_cod_data_source_block mo_22020642_0m
_cod_depositor_comments 'Adding full bibliography for 7242699--7242712.cif.'
_cod_original_cell_volume 1399.81(8)
_cod_database_code 7242706
_shelx_shelxl_version_number 2018/3
_shelx_space_group_comment
;
The symmetry employed for this shelxl refinement is uniquely defined
by the following loop, which should always be used as a source of
symmetry information in preference to the above space-group names.
They are only intended as comments.
;
_shelx_estimated_absorpt_t_max 0.995
_shelx_estimated_absorpt_t_min 0.986
_olex2_refinement_description
;
1. Fixed Uiso
 At 1.2 times of:
  All C(H) groups, All C(H,H) groups
 At 1.5 times of:
  All C(H,H,H) groups
2.a Secondary CH2 refined with riding coordinates:
 C11(H11A,H11B), C29(H29A,H29B)
2.b Aromatic/amide H refined with riding coordinates:
 C13(H13), C35(H35), C17(H17), C2(H2), C4(H4), C21(H21), C31(H31), C15(H15),
 C16(H16), C14(H14), C3(H3), C20(H20), C19(H19), C34(H34), C32(H32), C33(H33)
2.c Idealised Me refined as rotating group:
 C00M(H00A,H00B,H00C), C10(H10A,H10B,H10C), C25(H25A,H25B,H25C), C26(H26A,H26B,
 H26C)
;
_olex2_submission_special_instructions 'No special instructions were received'

loop_
_space_group_symop_operation_xyz
'x, y, z'
'-x, -y, -z'

loop_
_atom_site_label
_atom_site_type_symbol
_atom_site_fract_x
_atom_site_fract_y
_atom_site_fract_z
_atom_site_U_iso_or_equiv
_atom_site_adp_type
_atom_site_occupancy
_atom_site_site_symmetry_order
_atom_site_calc_flag
_atom_site_refinement_flags_posn
_atom_site_refinement_flags_adp
_atom_site_refinement_flags_occupancy
_atom_site_disorder_assembly
_atom_site_disorder_group
F1 F -0.23794(14) 0.07894(12) 0.44466(8) 0.0365(3) Uani 1 1 d . . . . .
F2 F 0.18142(15) 0.31600(12) -0.00579(8) 0.0413(3) Uani 1 1 d . . . . .
O2 O -0.03869(16) 0.56412(12) 0.32426(9) 0.0285(3) Uani 1 1 d . . . . .
O1 O 0.41907(16) 0.30177(13) 0.32160(10) 0.0309(3) Uani 1 1 d . . . . .
N1 N 0.27864(18) 0.26396(14) 0.35936(11) 0.0233(4) Uani 1 1 d . . . . .
N2 N -0.01838(18) 0.50709(14) 0.26076(10) 0.0217(3) Uani 1 1 d . . . . .
C12 C 0.4600(2) 0.04231(17) 0.25631(13) 0.0229(4) Uani 1 1 d . . . . .
C24 C -0.1378(2) 0.44991(17) 0.25907(12) 0.0213(4) Uani 1 1 d . . . . .
C5 C 0.0367(2) 0.25881(17) 0.47392(13) 0.0224(4) Uani 1 1 d . . . . .
C9 C 0.0812(2) 0.14566(17) 0.35697(13) 0.0214(4) Uani 1 1 d . . . . .
C30 C 0.2441(2) 0.70833(18) 0.15054(13) 0.0251(4) Uani 1 1 d . . . . .
C7 C 0.1907(2) 0.29745(17) 0.43431(13) 0.0231(4) Uani 1 1 d . . . . .
C13 C 0.5655(2) 0.02241(18) 0.31696(14) 0.0274(4) Uani 1 1 d . . . . .
H13 H 0.563039 0.084127 0.345994 0.033 Uiso 1 1 calc R . . . .
C6 C -0.0198(2) 0.18284(17) 0.43492(12) 0.0212(4) Uani 1 1 d . . . . .
C8 C 0.2264(2) 0.18850(17) 0.31962(13) 0.0220(4) Uani 1 1 d . . . . .
C23 C 0.0316(2) 0.38784(17) 0.12388(12) 0.0222(4) Uani 1 1 d . . . . .
C28 C 0.1288(2) 0.50954(17) 0.19598(13) 0.0221(4) Uani 1 1 d . . . . .
C11 C 0.3415(2) 0.16174(18) 0.23553(13) 0.0253(4) Uani 1 1 d . . . . .
H11A H 0.403986 0.230945 0.204800 0.030 Uiso 1 1 calc R . . . .
H11B H 0.277095 0.158054 0.191702 0.030 Uiso 1 1 calc R . . . .
C35 C 0.1058(2) 0.79595(19) 0.16219(14) 0.0291(4) Uani 1 1 d . . . . .
H35 H 0.014880 0.772700 0.208731 0.035 Uiso 1 1 calc R . . . .
C17 C 0.4662(2) -0.04968(19) 0.21472(13) 0.0285(4) Uani 1 1 d . . . . .
H17 H 0.394506 -0.038006 0.173594 0.034 Uiso 1 1 calc R . . . .
C2 C -0.2700(2) 0.18784(18) 0.55100(14) 0.0278(4) Uani 1 1 d . . . . .
H2 H -0.374282 0.164136 0.576511 0.033 Uiso 1 1 calc R . . . .
C00M C 0.2671(2) 0.37397(19) 0.46886(14) 0.0284(4) Uani 1 1 d . . . . .
H00A H 0.370336 0.327377 0.486316 0.043 Uiso 1 1 calc GR . . . .
H00B H 0.193929 0.394755 0.522802 0.043 Uiso 1 1 calc GR . . . .
H00C H 0.287230 0.450090 0.420176 0.043 Uiso 1 1 calc GR . . . .
C1 C -0.1755(2) 0.15112(18) 0.47771(13) 0.0249(4) Uani 1 1 d . . . . .
C27 C 0.1534(2) 0.45250(17) 0.12755(13) 0.0223(4) Uani 1 1 d . . . . .
C22 C -0.1156(2) 0.38714(17) 0.19031(12) 0.0217(4) Uani 1 1 d . . . . .
C29 C 0.2492(2) 0.57529(18) 0.21006(14) 0.0254(4) Uani 1 1 d . . . . .
H29A H 0.359940 0.529482 0.196134 0.031 Uiso 1 1 calc R . . . .
H29B H 0.227709 0.574476 0.275785 0.031 Uiso 1 1 calc R . . . .
C10 C 0.0316(2) 0.06074(19) 0.31526(14) 0.0286(4) Uani 1 1 d . . . . .
H10A H 0.005220 -0.014245 0.363589 0.043 Uiso 1 1 calc GR . . . .
H10B H 0.121379 0.038500 0.267843 0.043 Uiso 1 1 calc GR . . . .
H10C H -0.064046 0.102838 0.287271 0.043 Uiso 1 1 calc GR . . . .
C4 C -0.0612(2) 0.29642(18) 0.55108(13) 0.0272(4) Uani 1 1 d . . . . .
H4 H -0.022436 0.346408 0.577071 0.033 Uiso 1 1 calc R . . . .
C21 C -0.2376(2) 0.32237(18) 0.18938(14) 0.0266(4) Uani 1 1 d . . . . .
H21 H -0.335253 0.322318 0.233988 0.032 Uiso 1 1 calc R . . . .
C31 C 0.3766(3) 0.7455(2) 0.08353(14) 0.0312(5) Uani 1 1 d . . . . .
H31 H 0.473204 0.687851 0.075931 0.037 Uiso 1 1 calc R . . . .
C15 C 0.6799(2) -0.17750(19) 0.29329(14) 0.0305(5) Uani 1 1 d . . . . .
H15 H 0.754598 -0.252187 0.306004 0.037 Uiso 1 1 calc R . . . .
C25 C -0.2862(2) 0.45854(19) 0.33191(14) 0.0281(4) Uani 1 1 d . . . . .
H25A H -0.254891 0.429490 0.392758 0.042 Uiso 1 1 calc GR . . . .
H25B H -0.360850 0.407154 0.329231 0.042 Uiso 1 1 calc GR . . . .
H25C H -0.340176 0.544634 0.321509 0.042 Uiso 1 1 calc GR . . . .
C16 C 0.5765(2) -0.1585(2) 0.23291(14) 0.0325(5) Uani 1 1 d . . . . .
H16 H 0.580594 -0.220199 0.203517 0.039 Uiso 1 1 calc R . . . .
C14 C 0.6741(2) -0.08672(19) 0.33525(15) 0.0301(5) Uani 1 1 d . . . . .
H14 H 0.745081 -0.099384 0.376943 0.036 Uiso 1 1 calc R . . . .
C3 C -0.2104(2) 0.26151(19) 0.58833(14) 0.0297(5) Uani 1 1 d . . . . .
H3 H -0.274532 0.287360 0.640045 0.036 Uiso 1 1 calc R . . . .
C18 C 0.0435(2) 0.32111(18) 0.05966(13) 0.0269(4) Uani 1 1 d . . . . .
C26 C 0.3093(2) 0.46055(19) 0.05715(14) 0.0308(5) Uani 1 1 d . . . . .
H26A H 0.375594 0.378426 0.064721 0.046 Uiso 1 1 calc GR . . . .
H26B H 0.369700 0.517300 0.066146 0.046 Uiso 1 1 calc GR . . . .
H26C H 0.283686 0.491151 -0.005099 0.046 Uiso 1 1 calc GR . . . .
C20 C -0.2152(3) 0.26001(19) 0.12448(14) 0.0306(5) Uani 1 1 d . . . . .
H20 H -0.297289 0.216584 0.124618 0.037 Uiso 1 1 calc R . . . .
C19 C -0.0731(3) 0.25958(19) 0.05819(14) 0.0301(5) Uani 1 1 d . . . . .
H19 H -0.058187 0.216975 0.012793 0.036 Uiso 1 1 calc R . . . .
C34 C 0.0996(3) 0.9168(2) 0.10653(15) 0.0362(5) Uani 1 1 d . . . . .
H34 H 0.004864 0.975697 0.115361 0.043 Uiso 1 1 calc R . . . .
C32 C 0.3693(3) 0.8665(2) 0.02732(15) 0.0393(6) Uani 1 1 d . . . . .
H32 H 0.460220 0.890513 -0.018909 0.047 Uiso 1 1 calc R . . . .
C33 C 0.2306(3) 0.9516(2) 0.03843(16) 0.0409(6) Uani 1 1 d . . . . .
H33 H 0.225268 1.033804 -0.000611 0.049 Uiso 1 1 calc R . . . .

loop_
_atom_site_aniso_label
_atom_site_aniso_U_11
_atom_site_aniso_U_22
_atom_site_aniso_U_33
_atom_site_aniso_U_23
_atom_site_aniso_U_13
_atom_site_aniso_U_12
F1 0.0296(6) 0.0486(8) 0.0416(7) -0.0224(6) -0.0029(5) -0.0166(6)
F2 0.0377(7) 0.0552(9) 0.0362(7) -0.0291(6) 0.0080(6) -0.0099(6)
O2 0.0347(8) 0.0285(8) 0.0259(7) -0.0149(6) -0.0023(6) -0.0051(6)
O1 0.0217(7) 0.0322(8) 0.0390(8) -0.0108(7) 0.0023(6) -0.0119(6)
N1 0.0206(8) 0.0203(8) 0.0276(9) -0.0040(7) -0.0050(7) -0.0035(7)
N2 0.0241(8) 0.0196(8) 0.0203(8) -0.0070(6) -0.0020(6) -0.0015(7)
C12 0.0201(9) 0.0234(10) 0.0222(9) -0.0048(8) -0.0008(7) -0.0033(8)
C24 0.0224(9) 0.0185(9) 0.0209(9) -0.0022(7) -0.0036(7) -0.0038(8)
C5 0.0221(9) 0.0200(10) 0.0248(10) -0.0047(8) -0.0077(8) -0.0014(8)
C9 0.0223(9) 0.0187(10) 0.0235(9) -0.0046(8) -0.0084(8) -0.0008(8)
C30 0.0287(10) 0.0272(11) 0.0246(10) -0.0101(8) -0.0070(8) -0.0082(8)
C7 0.0246(10) 0.0201(10) 0.0250(10) -0.0053(8) -0.0075(8) -0.0026(8)
C13 0.0251(10) 0.0238(11) 0.0359(11) -0.0093(9) -0.0072(8) -0.0057(8)
C6 0.0212(9) 0.0196(10) 0.0218(9) -0.0037(8) -0.0064(7) -0.0015(8)
C8 0.0241(9) 0.0194(10) 0.0226(10) -0.0052(8) -0.0074(8) -0.0008(8)
C23 0.0258(10) 0.0178(10) 0.0204(9) -0.0035(8) -0.0045(8) -0.0005(8)
C28 0.0206(9) 0.0191(10) 0.0234(10) -0.0024(8) -0.0034(7) -0.0026(8)
C11 0.0249(10) 0.0257(11) 0.0229(10) -0.0053(8) -0.0046(8) -0.0010(8)
C35 0.0298(10) 0.0287(11) 0.0307(11) -0.0094(9) -0.0047(9) -0.0075(9)
C17 0.0290(10) 0.0331(12) 0.0246(10) -0.0120(9) -0.0044(8) -0.0019(9)
C2 0.0238(10) 0.0280(11) 0.0299(11) -0.0060(9) -0.0039(8) -0.0044(8)
C00M 0.0306(11) 0.0266(11) 0.0319(11) -0.0096(9) -0.0067(9) -0.0093(9)
C1 0.0248(10) 0.0261(11) 0.0280(10) -0.0080(8) -0.0088(8) -0.0075(8)
C27 0.0226(9) 0.0192(10) 0.0217(9) -0.0037(8) -0.0020(7) -0.0015(8)
C22 0.0246(9) 0.0179(10) 0.0204(9) -0.0034(7) -0.0056(8) -0.0004(8)
C29 0.0230(9) 0.0248(11) 0.0286(10) -0.0060(8) -0.0062(8) -0.0042(8)
C10 0.0271(10) 0.0317(11) 0.0321(11) -0.0148(9) -0.0068(8) -0.0043(9)
C4 0.0315(11) 0.0251(11) 0.0279(10) -0.0110(8) -0.0054(8) -0.0050(9)
C21 0.0262(10) 0.0261(11) 0.0273(10) -0.0056(8) -0.0057(8) -0.0053(8)
C31 0.0328(11) 0.0365(12) 0.0295(11) -0.0154(9) -0.0011(9) -0.0118(9)
C15 0.0226(10) 0.0236(11) 0.0390(12) -0.0059(9) 0.0003(9) -0.0014(8)
C25 0.0262(10) 0.0297(11) 0.0283(11) -0.0117(9) 0.0018(8) -0.0057(9)
C16 0.0331(11) 0.0313(12) 0.0340(12) -0.0161(9) -0.0009(9) -0.0023(9)
C14 0.0241(10) 0.0264(11) 0.0399(12) -0.0035(9) -0.0122(9) -0.0053(8)
C3 0.0314(11) 0.0301(11) 0.0263(10) -0.0101(9) -0.0001(9) -0.0046(9)
C18 0.0291(10) 0.0276(11) 0.0211(10) -0.0066(8) -0.0026(8) -0.0012(9)
C26 0.0289(10) 0.0299(12) 0.0327(11) -0.0135(9) 0.0050(9) -0.0073(9)
C20 0.0349(11) 0.0289(11) 0.0320(11) -0.0066(9) -0.0121(9) -0.0092(9)
C19 0.0392(12) 0.0289(11) 0.0258(10) -0.0112(9) -0.0104(9) -0.0027(9)
C34 0.0460(13) 0.0266(12) 0.0411(13) -0.0087(10) -0.0191(11) -0.0048(10)
C32 0.0532(14) 0.0441(14) 0.0272(11) -0.0100(10) 0.0007(10) -0.0295(12)
C33 0.0647(16) 0.0290(12) 0.0353(13) -0.0010(10) -0.0204(12) -0.0191(12)

loop_
_atom_type_symbol
_atom_type_description
_atom_type_scat_dispersion_real
_atom_type_scat_dispersion_imag
_atom_type_scat_source
C C 0.0033 0.0016 'International Tables Vol C Tables 4.2.6.8 and 6.1.1.4'
H H 0.0000 0.0000 'International Tables Vol C Tables 4.2.6.8 and 6.1.1.4'
F F 0.0171 0.0103 'International Tables Vol C Tables 4.2.6.8 and 6.1.1.4'
N N 0.0061 0.0033 'International Tables Vol C Tables 4.2.6.8 and 6.1.1.4'
O O 0.0106 0.0060 'International Tables Vol C Tables 4.2.6.8 and 6.1.1.4'

loop_
_geom_angle_atom_site_label_1
_geom_angle_atom_site_label_2
_geom_angle_atom_site_label_3
_geom_angle
_geom_angle_site_symmetry_1
_geom_angle_site_symmetry_3
_geom_angle_publ_flag
O1 N1 C7 119.24(15) . . ?
O1 N1 C8 118.23(15) . . ?
C7 N1 C8 122.52(16) . . ?
O2 N2 C24 119.18(15) . . ?
O2 N2 C28 118.06(15) . . ?
C24 N2 C28 122.76(15) . . ?
C13 C12 C11 120.82(17) . . ?
C17 C12 C13 118.58(17) . . ?
C17 C12 C11 120.60(17) . . ?
N2 C24 C22 119.29(16) . . ?
N2 C24 C25 115.51(16) . . ?
C22 C24 C25 125.21(17) . . ?
C7 C5 C6 119.53(17) . . ?
C4 C5 C7 120.39(17) . . ?
C4 C5 C6 120.08(17) . . ?
C6 C9 C10 121.74(16) . . ?
C8 C9 C6 118.95(16) . . ?
C8 C9 C10 119.31(17) . . ?
C35 C30 C29 120.65(18) . . ?
C31 C30 C35 118.43(19) . . ?
C31 C30 C29 120.92(18) . . ?
N1 C7 C5 119.20(16) . . ?
N1 C7 C00M 115.29(16) . . ?
C5 C7 C00M 125.51(17) . . ?
C12 C13 H13 119.8 . . ?
C14 C13 C12 120.48(18) . . ?
C14 C13 H13 119.8 . . ?
C5 C6 C9 119.22(16) . . ?
C1 C6 C5 115.52(16) . . ?
C1 C6 C9 125.26(17) . . ?
N1 C8 C11 114.60(16) . . ?
C9 C8 N1 120.50(16) . . ?
C9 C8 C11 124.89(17) . . ?
C22 C23 C27 119.10(16) . . ?
C18 C23 C27 125.78(17) . . ?
C18 C23 C22 115.12(17) . . ?
N2 C28 C29 115.20(16) . . ?
C27 C28 N2 119.74(16) . . ?
C27 C28 C29 125.05(17) . . ?
C12 C11 H11A 108.7 . . ?
C12 C11 H11B 108.7 . . ?
C8 C11 C12 114.03(15) . . ?
C8 C11 H11A 108.7 . . ?
C8 C11 H11B 108.7 . . ?
H11A C11 H11B 107.6 . . ?
C30 C35 H35 119.6 . . ?
C34 C35 C30 120.7(2) . . ?
C34 C35 H35 119.6 . . ?
C12 C17 H17 119.7 . . ?
C16 C17 C12 120.53(18) . . ?
C16 C17 H17 119.7 . . ?
C1 C2 H2 120.7 . . ?
C1 C2 C3 118.62(18) . . ?
C3 C2 H2 120.7 . . ?
C7 C00M H00A 109.5 . . ?
C7 C00M H00B 109.5 . . ?
C7 C00M H00C 109.5 . . ?
H00A C00M H00B 109.5 . . ?
H00A C00M H00C 109.5 . . ?
H00B C00M H00C 109.5 . . ?
F1 C1 C6 119.11(16) . . ?
C2 C1 F1 116.38(17) . . ?
C2 C1 C6 124.51(17) . . ?
C23 C27 C26 121.65(17) . . ?
C28 C27 C23 119.74(17) . . ?
C28 C27 C26 118.61(17) . . ?
C24 C22 C23 119.34(17) . . ?
C21 C22 C24 120.19(17) . . ?
C21 C22 C23 120.46(17) . . ?
C30 C29 H29A 108.8 . . ?
C30 C29 H29B 108.8 . . ?
C28 C29 C30 113.67(15) . . ?
C28 C29 H29A 108.8 . . ?
C28 C29 H29B 108.8 . . ?
H29A C29 H29B 107.7 . . ?
C9 C10 H10A 109.5 . . ?
C9 C10 H10B 109.5 . . ?
C9 C10 H10C 109.5 . . ?
H10A C10 H10B 109.5 . . ?
H10A C10 H10C 109.5 . . ?
H10B C10 H10C 109.5 . . ?
C5 C4 H4 119.7 . . ?
C3 C4 C5 120.65(18) . . ?
C3 C4 H4 119.7 . . ?
C22 C21 H21 119.9 . . ?
C20 C21 C22 120.29(18) . . ?
C20 C21 H21 119.9 . . ?
C30 C31 H31 119.7 . . ?
C30 C31 C32 120.6(2) . . ?
C32 C31 H31 119.7 . . ?
C16 C15 H15 120.3 . . ?
C16 C15 C14 119.40(19) . . ?
C14 C15 H15 120.3 . . ?
C24 C25 H25A 109.5 . . ?
C24 C25 H25B 109.5 . . ?
C24 C25 H25C 109.5 . . ?
H25A C25 H25B 109.5 . . ?
H25A C25 H25C 109.5 . . ?
H25B C25 H25C 109.5 . . ?
C17 C16 H16 119.8 . . ?
C15 C16 C17 120.42(19) . . ?
C15 C16 H16 119.8 . . ?
C13 C14 H14 119.7 . . ?
C15 C14 C13 120.58(18) . . ?
C15 C14 H14 119.7 . . ?
C2 C3 H3 119.7 . . ?
C4 C3 C2 120.61(18) . . ?
C4 C3 H3 119.7 . . ?
F2 C18 C23 118.90(17) . . ?
C19 C18 F2 116.46(17) . . ?
C19 C18 C23 124.64(18) . . ?
C27 C26 H26A 109.5 . . ?
C27 C26 H26B 109.5 . . ?
C27 C26 H26C 109.5 . . ?
H26A C26 H26B 109.5 . . ?
H26A C26 H26C 109.5 . . ?
H26B C26 H26C 109.5 . . ?
C21 C20 H20 119.7 . . ?
C21 C20 C19 120.68(19) . . ?
C19 C20 H20 119.7 . . ?
C18 C19 C20 118.82(18) . . ?
C18 C19 H19 120.6 . . ?
C20 C19 H19 120.6 . . ?
C35 C34 H34 119.9 . . ?
C33 C34 C35 120.2(2) . . ?
C33 C34 H34 119.9 . . ?
C31 C32 H32 119.8 . . ?
C33 C32 C31 120.3(2) . . ?
C33 C32 H32 119.8 . . ?
C34 C33 H33 120.2 . . ?
C32 C33 C34 119.7(2) . . ?
C32 C33 H33 120.2 . . ?

loop_
_geom_bond_atom_site_label_1
_geom_bond_atom_site_label_2
_geom_bond_distance
_geom_bond_site_symmetry_2
_geom_bond_publ_flag
F1 C1 1.358(2) . ?
F2 C18 1.366(2) . ?
O2 N2 1.3083(19) . ?
O1 N1 1.311(2) . ?
N1 C7 1.344(2) . ?
N1 C8 1.409(2) . ?
N2 C24 1.345(2) . ?
N2 C28 1.412(2) . ?
C12 C13 1.393(3) . ?
C12 C11 1.516(3) . ?
C12 C17 1.393(3) . ?
C24 C22 1.425(3) . ?
C24 C25 1.494(3) . ?
C5 C7 1.421(3) . ?
C5 C6 1.427(3) . ?
C5 C4 1.418(3) . ?
C9 C6 1.435(3) . ?
C9 C8 1.370(3) . ?
C9 C10 1.510(3) . ?
C30 C35 1.395(3) . ?
C30 C29 1.521(3) . ?
C30 C31 1.387(3) . ?
C7 C00M 1.491(3) . ?
C13 H13 0.9500 . ?
C13 C14 1.385(3) . ?
C6 C1 1.413(3) . ?
C8 C11 1.508(3) . ?
C23 C27 1.433(3) . ?
C23 C22 1.426(3) . ?
C23 C18 1.414(3) . ?
C28 C27 1.371(3) . ?
C28 C29 1.501(3) . ?
C11 H11A 0.9900 . ?
C11 H11B 0.9900 . ?
C35 H35 0.9500 . ?
C35 C34 1.389(3) . ?
C17 H17 0.9500 . ?
C17 C16 1.391(3) . ?
C2 H2 0.9500 . ?
C2 C1 1.356(3) . ?
C2 C3 1.402(3) . ?
C00M H00A 0.9800 . ?
C00M H00B 0.9800 . ?
C00M H00C 0.9800 . ?
C27 C26 1.510(3) . ?
C22 C21 1.420(3) . ?
C29 H29A 0.9900 . ?
C29 H29B 0.9900 . ?
C10 H10A 0.9800 . ?
C10 H10B 0.9800 . ?
C10 H10C 0.9800 . ?
C4 H4 0.9500 . ?
C4 C3 1.364(3) . ?
C21 H21 0.9500 . ?
C21 C20 1.369(3) . ?
C31 H31 0.9500 . ?
C31 C32 1.392(3) . ?
C15 H15 0.9500 . ?
C15 C16 1.378(3) . ?
C15 C14 1.384(3) . ?
C25 H25A 0.9800 . ?
C25 H25B 0.9800 . ?
C25 H25C 0.9800 . ?
C16 H16 0.9500 . ?
C14 H14 0.9500 . ?
C3 H3 0.9500 . ?
C18 C19 1.357(3) . ?
C26 H26A 0.9800 . ?
C26 H26B 0.9800 . ?
C26 H26C 0.9800 . ?
C20 H20 0.9500 . ?
C20 C19 1.394(3) . ?
C19 H19 0.9500 . ?
C34 H34 0.9500 . ?
C34 C33 1.380(3) . ?
C32 H32 0.9500 . ?
C32 C33 1.379(3) . ?
C33 H33 0.9500 . ?
